data_7252063
loop_
_publ_author_name
'Sharma, Sanyog'
'Patra, Nabajyoti'
'Kaur, Navdeep'
'Pati, Pratap Kumar'
'Mandal, Sanjay'
'Bharatam, P. V.'
'Lobana, Tarlok Singh'

_publ_section_title
;
 Bis-thiosemicarbazone functions as a selective chemosensor with the
 lowest LOD for Hg ions in water-rich medium: implications for on-site
 detection and logic gate experiments
;
_journal_issue 32
_journal_name_full 'RSC Advances'
_journal_page_first 29291
_journal_page_last 29304
_journal_paper_doi 10.1039/D6RA02561G
_journal_volume 16
_journal_year 2026
_chemical_formula_moiety 'C29 H31 Hg I2 N6 O2 S2, 2(C2 H3 N)'
_chemical_formula_sum 'C33 H37 Hg I2 N8 O2 S2'
_chemical_formula_weight 1096.21
_space_group_crystal_system orthorhombic
_space_group_IT_number 62
_space_group_name_Hall '-P 2ac 2n'
_space_group_name_H-M_alt 'P n m a'
_atom_sites_solution_hydrogens geom
_atom_sites_solution_primary dual
_audit_creation_date 2024-07-30
_audit_creation_method
;
Olex2 1.5
(compiled 2024.02.16 svn.r378c4104 for OlexSys, GUI svn.r6928)
;
_audit_update_record
;
2025-07-08 deposited with the CCDC.	2026-05-15 downloaded from the CCDC.
;
_cell_angle_alpha 90
_cell_angle_beta 90
_cell_angle_gamma 90
_cell_formula_units_Z 4
_cell_length_a 10.583(2)
_cell_length_b 22.795(5)
_cell_length_c 16.550(4)
_cell_measurement_reflns_used 3626
_cell_measurement_temperature 296(2)
_cell_measurement_theta_max 50
_cell_measurement_theta_min 3
_cell_volume 3992.5(15)
_computing_molecular_graphics 'Olex2 1.5 (Dolomanov et al., 2009)'
_computing_publication_material 'Olex2 1.5 (Dolomanov et al., 2009)'
_computing_structure_refinement 'SHELXL 2019/3 (Sheldrick, 2015)'
_computing_structure_solution 'SHELXT 2014/5 (Sheldrick, 2014)'
_diffrn_ambient_temperature 296.15
_diffrn_measured_fraction_theta_full 0.994
_diffrn_measured_fraction_theta_max 0.994
_diffrn_measurement_device_type 'Bruker APEX4'
_diffrn_radiation_type MoK\a
_diffrn_radiation_wavelength 0.71073
_diffrn_reflns_av_R_equivalents 0.0241
_diffrn_reflns_av_unetI/netI 0.0164
_diffrn_reflns_Laue_measured_fraction_full 0.994
_diffrn_reflns_Laue_measured_fraction_max 0.994
_diffrn_reflns_limit_h_max 12
_diffrn_reflns_limit_h_min -7
_diffrn_reflns_limit_k_max 27
_diffrn_reflns_limit_k_min -26
_diffrn_reflns_limit_l_max 18
_diffrn_reflns_limit_l_min -19
_diffrn_reflns_number 23711
_diffrn_reflns_point_group_measured_fraction_full 0.994
_diffrn_reflns_point_group_measured_fraction_max 0.994
_diffrn_reflns_theta_full 25.082
_diffrn_reflns_theta_max 25.082
_diffrn_reflns_theta_min 3.575
_exptl_absorpt_coefficient_mu 5.546
_exptl_absorpt_correction_T_max 1.052
_exptl_absorpt_correction_T_min 0.854
_exptl_absorpt_correction_type multi-scan
_exptl_absorpt_process_details sadabs
_exptl_crystal_colour 'metallic light colourless'
_exptl_crystal_colour_lustre metallic
_exptl_crystal_colour_modifier light
_exptl_crystal_colour_primary colourless
_exptl_crystal_density_diffrn 1.824
_exptl_crystal_description block
_exptl_crystal_F_000 2100
_exptl_crystal_size_max 0.26
_exptl_crystal_size_mid 0.18
_exptl_crystal_size_min 0.12
_refine_diff_density_max 0.824
_refine_diff_density_min -0.651
_refine_diff_density_rms 0.077
_refine_ls_extinction_coef 0.00104(7)
_refine_ls_extinction_expression Fc^*^=kFc[1+0.001xFc^2^\l^3^/sin(2\q)]^-1/4^
_refine_ls_extinction_method 'SHELXL-2019/2 (Sheldrick 2019)'
_refine_ls_goodness_of_fit_ref 1.075
_refine_ls_hydrogen_treatment constr
_refine_ls_matrix_type full
_refine_ls_number_parameters 235
_refine_ls_number_reflns 3626
_refine_ls_number_restraints 7
_refine_ls_restrained_S_all 1.075
_refine_ls_R_factor_all 0.0280
_refine_ls_R_factor_gt 0.0231
_refine_ls_shift/su_max 0.001
_refine_ls_shift/su_mean 0.000
_refine_ls_structure_factor_coef Fsqd
_refine_ls_weighting_details 'w=1/[\s^2^(Fo^2^)+(0.0273P)^2^+3.2714P] where P=(Fo^2^+2Fc^2^)/3'
_refine_ls_weighting_scheme calc
_refine_ls_wR_factor_gt 0.0582
_refine_ls_wR_factor_ref 0.0603
_reflns_Friedel_coverage 0.000
_reflns_number_gt 3187
_reflns_number_total 3626
_reflns_threshold_expression 'I > 2\s(I)'
_cod_data_source_file d6ra02561g2.cif
_cod_data_source_block sm_jmd_141_0ma
_cod_original_cell_volume 3992.3(15)
_cod_database_code 7252063
_shelx_shelxl_version_number 2019/3
_shelx_space_group_comment
;
The symmetry employed for this shelxl refinement is uniquely defined
by the following loop, which should always be used as a source of
symmetry information in preference to the above space-group names.
They are only intended as comments.
;
_shelx_estimated_absorpt_t_max 0.556
_shelx_estimated_absorpt_t_min 0.327
_olex2_refinement_description
;
1. Fixed Uiso
 At 1.2 times of:
  All C(H) groups, All C(H,H) groups, All N(H) groups
 At 1.5 times of:
  All C(H,H,H) groups
2. Restrained distances
 I1-Hg1 \\sim I1A-Hg1
 with sigma of 0.02
3. Uiso/Uaniso restraints and constraints
I1 \\sim I1A: within 2A with sigma of 0.04 and sigma for terminal atoms of 0.08
within 2A
4. Rigid body (RIGU) restrains
 I1A, I1
 with sigma for 1-2 distances of 0.004 and sigma for 1-3 distances of 0.004
5. Others
 Sof(I1A)=0.5*(1-FVAR(2))
 Sof(I1)=0.5*FVAR(2)
 Fixed Sof: H5A(0.5) H5B(0.5) H5C(0.5) H6A(0.5) H6B(0.5) H6C(0.5)
6.a Secondary CH2 refined with riding coordinates:
 C7(H7A,H7B)
6.b Me refined with riding coordinates:
 C5(H5A,H5B,H5C), C6(H6A,H6B,H6C), C16(H16A,H16B,H16C)
6.c Aromatic/amide H refined with riding coordinates:
 C1(H1), C9(H9), C10(H10), C11(H11), C12(H12), C14(H14), N3(H3), N4(H4)
6.d Idealised Me refined as rotating group:
 C17(H17A,H17B,H17C)
;
_olex2_submission_special_instructions 'No special instructions were received'

loop_
_space_group_symop_operation_xyz
'x, y, z'
'x+1/2, -y+1/2, -z+1/2'
'-x, y+1/2, -z'
'-x+1/2, -y, z+1/2'
'-x, -y, -z'
'-x-1/2, y-1/2, z-1/2'
'x, -y-1/2, z'
'x-1/2, y, -z-1/2'

loop_
_atom_site_label
_atom_site_type_symbol
_atom_site_fract_x
_atom_site_fract_y
_atom_site_fract_z
_atom_site_U_iso_or_equiv
_atom_site_adp_type
_atom_site_occupancy
_atom_site_site_symmetry_order
_atom_site_calc_flag
_atom_site_refinement_flags_posn
_atom_site_refinement_flags_adp
_atom_site_refinement_flags_occupancy
_atom_site_disorder_assembly
_atom_site_disorder_group
C1 C 0.0147(5) 0.250000 0.5914(3) 0.0558(12) Uani 1 2 d S T P . .
H1 H -0.042694 0.250000 0.548834 0.067 Uiso 1 2 calc R U P . .
C2 C 0.0567(3) 0.30332(15) 0.62243(19) 0.0500(8) Uani 1 1 d . . . . .
C3 C 0.1469(3) 0.30320(15) 0.6820(2) 0.0488(8) Uani 1 1 d . . . . .
C4 C 0.1971(4) 0.250000 0.7099(3) 0.0525(11) Uani 1 2 d S T P . .
C5 C -0.0045(4) 0.3594(2) 0.5915(3) 0.0770(12) Uani 1 1 d . . . . .
H5A H -0.064721 0.349967 0.550156 0.116 Uiso 0.5 1 calc R U P . .
H5B H -0.046612 0.378949 0.635275 0.116 Uiso 0.5 1 calc R U P . .
H5C H 0.059393 0.384759 0.569593 0.116 Uiso 0.5 1 calc R U P . .
C6 C 0.3040(6) 0.250000 0.7708(4) 0.0855(19) Uani 1 2 d S T P . .
H6A H 0.326996 0.210295 0.783332 0.128 Uiso 0.5 1 calc R U P . .
H6B H 0.375665 0.270090 0.748387 0.128 Uiso 0.5 1 calc R U P . .
H6C H 0.277148 0.269615 0.819124 0.128 Uiso 0.5 1 calc R U P . .
C7 C 0.1885(3) 0.36022(17) 0.7195(2) 0.0607(9) Uani 1 1 d . . . . .
H7A H 0.121620 0.389131 0.715158 0.073 Uiso 1 1 calc R U . . .
H7B H 0.207612 0.354431 0.776226 0.073 Uiso 1 1 calc R U . . .
C8 C 0.3420(3) 0.43625(14) 0.6927(2) 0.0486(8) Uani 1 1 d . . . . .
C9 C 0.2915(4) 0.47309(16) 0.7510(2) 0.0608(9) Uani 1 1 d . . . . .
H9 H 0.226819 0.459932 0.784516 0.073 Uiso 1 1 calc R U . . .
C10 C 0.3374(4) 0.52906(17) 0.7591(2) 0.0657(10) Uani 1 1 d . . . . .
H10 H 0.302586 0.553707 0.797926 0.079 Uiso 1 1 calc R U . . .
C11 C 0.4336(4) 0.54954(15) 0.7110(2) 0.0597(9) Uani 1 1 d . . . . .
H11 H 0.462901 0.587785 0.716650 0.072 Uiso 1 1 calc R U . . .
C12 C 0.4859(3) 0.51258(14) 0.6546(2) 0.0493(8) Uani 1 1 d . . . . .
H12 H 0.551913 0.525955 0.622383 0.059 Uiso 1 1 calc R U . . .
C13 C 0.4419(3) 0.45564(13) 0.64470(18) 0.0423(7) Uani 1 1 d . . . . .
C14 C 0.4969(3) 0.41621(14) 0.58515(19) 0.0466(7) Uani 1 1 d . . . . .
H14 H 0.459059 0.379984 0.576128 0.056 Uiso 1 1 calc R U . . .
C15 C 0.7410(3) 0.39540(13) 0.44838(18) 0.0438(7) Uani 1 1 d . . . . .
C16 C 0.9066(3) 0.46316(16) 0.4066(2) 0.0579(9) Uani 1 1 d . . . . .
H16A H 0.929003 0.502895 0.419393 0.087 Uiso 1 1 calc R U . . .
H16B H 0.975350 0.437579 0.420345 0.087 Uiso 1 1 calc R U . . .
H16C H 0.889128 0.460056 0.349815 0.087 Uiso 1 1 calc R U . . .
C17 C 0.2147(7) 0.3292(2) 0.4095(4) 0.130(2) Uani 1 1 d . . . . .
H17A H 0.263231 0.325323 0.360766 0.194 Uiso 1 1 calc R U . . .
H17B H 0.126702 0.323767 0.397462 0.194 Uiso 1 1 calc R U . . .
H17C H 0.241381 0.300062 0.447755 0.194 Uiso 1 1 calc R U . . .
C18 C 0.2340(4) 0.38732(17) 0.4435(2) 0.0615(9) Uani 1 1 d . . . . .
O1 O 0.2998(2) 0.38048(10) 0.67725(15) 0.0629(7) Uani 1 1 d . . . . .
N2 N 0.5953(2) 0.42977(11) 0.54505(16) 0.0481(6) Uani 1 1 d . . . . .
N3 N 0.6360(3) 0.38720(12) 0.49223(18) 0.0549(7) Uani 1 1 d . . . . .
H3 H 0.593794 0.355148 0.487301 0.066 Uiso 1 1 calc R U . . .
N4 N 0.7956(2) 0.44654(11) 0.45199(16) 0.0467(6) Uani 1 1 d . . . . .
H4 H 0.763227 0.472325 0.483774 0.056 Uiso 1 1 calc R U . . .
N5 N 0.2446(3) 0.43182(16) 0.4690(2) 0.0726(9) Uani 1 1 d . . . . .
S1 S 0.80109(9) 0.34007(4) 0.38946(5) 0.0564(2) Uani 1 1 d . . . . .
I1 I 0.4841(4) 0.250000 0.5302(5) 0.0629(12) Uani 0.376(17) 2 d DS TU P A 1
I2 I 0.49402(4) 0.250000 0.26921(3) 0.08453(15) Uani 1 2 d S T P A .
Hg1 Hg 0.65591(2) 0.250000 0.39724(2) 0.05500(9) Uani 1 2 d DS T P . .
I1A I 0.5310(11) 0.250000 0.5505(3) 0.0924(14) Uani 0.624(17) 2 d DS TU P A 2

loop_
_atom_site_aniso_label
_atom_site_aniso_U_11
_atom_site_aniso_U_22
_atom_site_aniso_U_33
_atom_site_aniso_U_23
_atom_site_aniso_U_13
_atom_site_aniso_U_12
C1 0.052(3) 0.069(3) 0.046(3) 0.000 0.002(2) 0.000
C2 0.0448(18) 0.058(2) 0.0474(17) 0.0060(15) 0.0108(15) -0.0003(16)
C3 0.0365(17) 0.057(2) 0.0524(18) -0.0049(15) 0.0144(15) -0.0044(14)
C4 0.034(2) 0.066(3) 0.058(3) 0.000 0.008(2) 0.000
C5 0.089(3) 0.062(3) 0.079(3) 0.015(2) 0.002(2) 0.014(2)
C6 0.057(3) 0.099(5) 0.100(5) 0.000 -0.028(3) 0.000
C7 0.049(2) 0.065(2) 0.068(2) -0.0123(18) 0.0163(18) -0.0081(17)
C8 0.0422(18) 0.0493(18) 0.0543(18) -0.0092(15) -0.0009(15) 0.0029(14)
C9 0.055(2) 0.068(2) 0.059(2) -0.0166(18) 0.0107(18) 0.0017(19)
C10 0.068(3) 0.069(2) 0.060(2) -0.0264(19) 0.0010(19) 0.007(2)
C11 0.068(2) 0.0481(18) 0.063(2) -0.0160(16) -0.0091(19) 0.0026(17)
C12 0.0459(18) 0.0479(17) 0.0540(19) -0.0031(14) -0.0058(15) 0.0000(14)
C13 0.0359(16) 0.0423(16) 0.0486(17) -0.0059(13) -0.0015(14) 0.0045(13)
C14 0.0409(18) 0.0396(16) 0.0593(19) -0.0065(14) 0.0028(15) -0.0022(13)
C15 0.0415(17) 0.0418(16) 0.0481(17) -0.0058(13) 0.0020(14) 0.0032(14)
C16 0.053(2) 0.0512(19) 0.070(2) 0.0004(16) 0.0122(18) -0.0074(17)
C17 0.142(5) 0.062(3) 0.185(6) -0.037(3) 0.013(5) 0.002(3)
C18 0.061(2) 0.054(2) 0.070(2) 0.0084(18) -0.0029(19) 0.0037(18)
O1 0.0519(14) 0.0536(14) 0.0831(17) -0.0182(12) 0.0288(13) -0.0109(11)
N2 0.0434(15) 0.0404(14) 0.0605(16) -0.0107(12) 0.0081(13) 0.0008(12)
N3 0.0497(17) 0.0391(14) 0.0759(19) -0.0157(13) 0.0189(14) -0.0069(12)
N4 0.0431(14) 0.0399(14) 0.0572(15) -0.0074(11) 0.0066(13) -0.0012(12)
N5 0.079(2) 0.063(2) 0.076(2) -0.0026(17) -0.0038(18) -0.0108(18)
S1 0.0559(5) 0.0446(4) 0.0687(6) -0.0163(4) 0.0154(4) -0.0013(4)
I1 0.081(2) 0.0377(6) 0.0696(19) 0.000 0.0294(10) 0.000
I2 0.0780(3) 0.0987(3) 0.0769(3) 0.000 -0.0239(2) 0.000
Hg1 0.07539(16) 0.04003(12) 0.04957(12) 0.000 -0.00004(9) 0.000
I1A 0.172(4) 0.0457(4) 0.0596(10) 0.000 0.0440(16) 0.000

loop_
_atom_type_symbol
_atom_type_description
_atom_type_scat_dispersion_real
_atom_type_scat_dispersion_imag
_atom_type_scat_source
C C 0.0033 0.0016 'International Tables Vol C Tables 4.2.6.8 and 6.1.1.4'
H H 0.0000 0.0000 'International Tables Vol C Tables 4.2.6.8 and 6.1.1.4'
Hg Hg -2.3894 9.2266 'International Tables Vol C Tables 4.2.6.8 and 6.1.1.4'
I I -0.4742 1.8119 'International Tables Vol C Tables 4.2.6.8 and 6.1.1.4'
N N 0.0061 0.0033 'International Tables Vol C Tables 4.2.6.8 and 6.1.1.4'
O O 0.0106 0.0060 'International Tables Vol C Tables 4.2.6.8 and 6.1.1.4'
S S 0.1246 0.1234 'International Tables Vol C Tables 4.2.6.8 and 6.1.1.4'

loop_
_geom_angle_atom_site_label_1
_geom_angle_atom_site_label_2
_geom_angle_atom_site_label_3
_geom_angle
_geom_angle_site_symmetry_1
_geom_angle_site_symmetry_3
_geom_angle_publ_flag
C2 C1 H1 119.2 . . ?
C2 C1 H1 119.2 7_565 . ?
C2 C1 C2 121.6(5) . 7_565 ?
C1 C2 C5 118.3(3) . . ?
C3 C2 C1 119.0(3) . . ?
C3 C2 C5 122.6(3) . . ?
C2 C3 C4 120.1(3) . . ?
C2 C3 C7 119.8(3) . . ?
C4 C3 C7 120.0(3) . . ?
C3 C4 C3 119.7(4) . 7_565 ?
C3 C4 C6 120.1(2) . . ?
C3 C4 C6 120.1(2) 7_565 . ?
C2 C5 H5A 109.5 . . ?
C2 C5 H5B 109.5 . . ?
C2 C5 H5C 109.5 . . ?
H5A C5 H5B 109.5 . . ?
H5A C5 H5C 109.5 . . ?
H5B C5 H5C 109.5 . . ?
C4 C6 H6A 109.5 . . ?
C4 C6 H6A 109.473(5) . 7_565 ?
C4 C6 H6B 109.5(3) . 7_565 ?
C4 C6 H6B 109.5 . . ?
C4 C6 H6C 109.5(3) . 7_565 ?
C4 C6 H6C 109.5 . . ?
H6A C6 H6A 141.0 . 7_565 ?
H6A C6 H6B 109.5 . . ?
H6A C6 H6B 109.5 7_565 7_565 ?
H6A C6 H6B 55.5 . 7_565 ?
H6A C6 H6C 109.5 7_565 7_565 ?
H6A C6 H6C 109.5 . . ?
H6A C6 H6C 57.0 . 7_565 ?
H6B C6 H6A 55.5 . 7_565 ?
H6B C6 H6B 57.0 . 7_565 ?
H6B C6 H6C 109.5 . . ?
H6B C6 H6C 141.0 . 7_565 ?
H6B C6 H6C 109.5 7_565 7_565 ?
H6C C6 H6A 57.0 . 7_565 ?
H6C C6 H6B 141.0 . 7_565 ?
H6C C6 H6C 55.5 . 7_565 ?
C3 C7 H7A 110.0 . . ?
C3 C7 H7B 110.0 . . ?
H7A C7 H7B 108.4 . . ?
O1 C7 C3 108.4(3) . . ?
O1 C7 H7A 110.0 . . ?
O1 C7 H7B 110.0 . . ?
C9 C8 C13 119.8(3) . . ?
O1 C8 C9 124.4(3) . . ?
O1 C8 C13 115.7(3) . . ?
C8 C9 H9 120.2 . . ?
C10 C9 C8 119.6(4) . . ?
C10 C9 H9 120.2 . . ?
C9 C10 H10 119.2 . . ?
C9 C10 C11 121.5(3) . . ?
C11 C10 H10 119.2 . . ?
C10 C11 H11 120.5 . . ?
C10 C11 C12 118.9(3) . . ?
C12 C11 H11 120.5 . . ?
C11 C12 H12 119.4 . . ?
C11 C12 C13 121.2(3) . . ?
C13 C12 H12 119.4 . . ?
C8 C13 C14 119.6(3) . . ?
C12 C13 C8 118.9(3) . . ?
C12 C13 C14 121.5(3) . . ?
C13 C14 H14 119.0 . . ?
N2 C14 C13 122.0(3) . . ?
N2 C14 H14 119.0 . . ?
N3 C15 S1 120.8(2) . . ?
N4 C15 N3 117.9(3) . . ?
N4 C15 S1 121.3(2) . . ?
H16A C16 H16B 109.5 . . ?
H16A C16 H16C 109.5 . . ?
H16B C16 H16C 109.5 . . ?
N4 C16 H16A 109.5 . . ?
N4 C16 H16B 109.5 . . ?
N4 C16 H16C 109.5 . . ?
H17A C17 H17B 109.5 . . ?
H17A C17 H17C 109.5 . . ?
H17B C17 H17C 109.5 . . ?
C18 C17 H17A 109.5 . . ?
C18 C17 H17B 109.5 . . ?
C18 C17 H17C 109.5 . . ?
N5 C18 C17 177.8(5) . . ?
C8 O1 C7 118.1(3) . . ?
C14 N2 N3 114.6(3) . . ?
C15 N3 N2 120.4(3) . . ?
C15 N3 H3 119.8 . . ?
N2 N3 H3 119.8 . . ?
C15 N4 C16 124.9(3) . . ?
C15 N4 H4 117.6 . . ?
C16 N4 H4 117.6 . . ?
C15 S1 Hg1 109.72(11) . . ?
S1 Hg1 S1 106.20(5) . 7_565 ?
S1 Hg1 I1 114.82(8) 7_565 . ?
S1 Hg1 I1 114.82(8) . . ?
S1 Hg1 I2 109.71(2) . . ?
S1 Hg1 I2 109.70(3) 7_565 . ?
S1 Hg1 I1A 108.73(13) 7_565 . ?
S1 Hg1 I1A 108.73(13) . . ?
I2 Hg1 I1 101.48(17) . . ?
I2 Hg1 I1A 113.5(2) . . ?

loop_
_geom_bond_atom_site_label_1
_geom_bond_atom_site_label_2
_geom_bond_distance
_geom_bond_site_symmetry_2
_geom_bond_publ_flag
C1 H1 0.9300 . ?
C1 C2 1.392(4) 7_565 ?
C1 C2 1.392(4) . ?
C2 C3 1.372(5) . ?
C2 C5 1.522(5) . ?
C3 C4 1.402(4) . ?
C3 C7 1.506(5) . ?
C4 C6 1.515(7) . ?
C5 H5A 0.9600 . ?
C5 H5B 0.9600 . ?
C5 H5C 0.9600 . ?
C6 H6A 0.9600 . ?
C6 H6A 0.9601 7_565 ?
C6 H6B 0.9600 7_565 ?
C6 H6B 0.9600 . ?
C6 H6C 0.9600 7_565 ?
C6 H6C 0.9600 . ?
C7 H7A 0.9700 . ?
C7 H7B 0.9700 . ?
C7 O1 1.444(4) . ?
C8 C9 1.387(5) . ?
C8 C13 1.394(4) . ?
C8 O1 1.372(4) . ?
C9 H9 0.9300 . ?
C9 C10 1.372(5) . ?
C10 H10 0.9300 . ?
C10 C11 1.373(5) . ?
C11 H11 0.9300 . ?
C11 C12 1.375(5) . ?
C12 H12 0.9300 . ?
C12 C13 1.389(4) . ?
C13 C14 1.456(4) . ?
C14 H14 0.9300 . ?
C14 N2 1.272(4) . ?
C15 N3 1.341(4) . ?
C15 N4 1.303(4) . ?
C15 S1 1.716(3) . ?
C16 H16A 0.9600 . ?
C16 H16B 0.9600 . ?
C16 H16C 0.9600 . ?
C16 N4 1.445(4) . ?
C17 H17A 0.9600 . ?
C17 H17B 0.9600 . ?
C17 H17C 0.9600 . ?
C17 C18 1.454(6) . ?
C18 N5 1.104(5) . ?
N2 N3 1.375(3) . ?
N3 H3 0.8600 . ?
N4 H4 0.8600 . ?
S1 Hg1 2.5676(10) . ?
I1 Hg1 2.854(5) . ?
I2 Hg1 2.7249(6) . ?
Hg1 I1A 2.860(3) . ?

loop_
_geom_torsion_atom_site_label_1
_geom_torsion_atom_site_label_2
_geom_torsion_atom_site_label_3
_geom_torsion_atom_site_label_4
_geom_torsion
_geom_torsion_site_symmetry_1
_geom_torsion_site_symmetry_2
_geom_torsion_site_symmetry_3
_geom_torsion_site_symmetry_4
_geom_torsion_publ_flag
C1 C2 C3 C4 1.0(5) . . . . ?
C1 C2 C3 C7 -176.8(3) . . . . ?
C2 C1 C2 C3 3.8(7) 7_565 . . . ?
C2 C1 C2 C5 -173.3(3) 7_565 . . . ?
C2 C3 C4 C3 -5.7(6) . . . 7_565 ?
C2 C3 C4 C6 175.1(4) . . . . ?
C2 C3 C7 O1 -94.4(4) . . . . ?
C3 C7 O1 C8 169.7(3) . . . . ?
C4 C3 C7 O1 87.9(4) . . . . ?
C5 C2 C3 C4 178.0(4) . . . . ?
C5 C2 C3 C7 0.2(5) . . . . ?
C7 C3 C4 C3 172.1(3) . . . 7_565 ?
C7 C3 C4 C6 -7.1(6) . . . . ?
C8 C9 C10 C11 -0.6(6) . . . . ?
C8 C13 C14 N2 -173.5(3) . . . . ?
C9 C8 C13 C12 -2.2(5) . . . . ?
C9 C8 C13 C14 178.3(3) . . . . ?
C9 C8 O1 C7 5.5(5) . . . . ?
C9 C10 C11 C12 -1.0(6) . . . . ?
C10 C11 C12 C13 1.0(5) . . . . ?
C11 C12 C13 C8 0.6(5) . . . . ?
C11 C12 C13 C14 -179.9(3) . . . . ?
C12 C13 C14 N2 7.0(5) . . . . ?
C13 C8 C9 C10 2.2(5) . . . . ?
C13 C8 O1 C7 -173.9(3) . . . . ?
C13 C14 N2 N3 179.0(3) . . . . ?
C14 N2 N3 C15 -177.8(3) . . . . ?
O1 C8 C9 C10 -177.1(4) . . . . ?
O1 C8 C13 C12 177.2(3) . . . . ?
O1 C8 C13 C14 -2.3(4) . . . . ?
N3 C15 N4 C16 -177.8(3) . . . . ?
N3 C15 S1 Hg1 2.5(3) . . . . ?
N4 C15 N3 N2 -6.2(5) . . . . ?
N4 C15 S1 Hg1 -177.4(2) . . . . ?
S1 C15 N3 N2 173.8(2) . . . . ?
S1 C15 N4 C16 2.2(5) . . . . ?
